data_2312406
loop_
_publ_author_name
'Kaspiaruk, Hanna'
'Ch&#x119;ci&#x144;ska, Lilianna'

_publ_section_title
;
 A triclinic polymorph of miconazole.
;
_journal_coeditor_code JY2040
_journal_issue 'Pt 2'
_journal_name_full 'Acta crystallographica. Section E, Crystallographic communications'
_journal_page_first 196
_journal_page_last 200
_journal_paper_doi 10.1107/S2056989024000276
_journal_volume 80
_journal_year 2024
_chemical_formula_iupac 'C18 H14 Cl4 N2 O'
_chemical_formula_moiety 'C18 H14 Cl4 N2 O'
_chemical_formula_sum 'C18 H14 Cl4 N2 O'
_chemical_formula_weight 416.11
_chemical_name_systematic (<i>RS</i>)-1-[2-(2,4-Dichlorobenzyloxy)-2-(2,4-dichlorophenyl)ethyl]-1<i>H</i>-imidazole
_space_group_crystal_system triclinic
_space_group_IT_number 2
_space_group_name_Hall '-P 1'
_space_group_name_H-M_alt 'P -1'
_atom_sites_solution_hydrogens geom
_atom_sites_solution_primary direct
_audit_creation_method SHELXL-2019/2
_cell_angle_alpha 75.502(8)
_cell_angle_beta 85.013(8)
_cell_angle_gamma 62.478(10)
_cell_formula_units_Z 2
_cell_length_a 8.8691(8)
_cell_length_b 9.4161(9)
_cell_length_c 13.0347(11)
_cell_measurement_reflns_used 3917
_cell_measurement_temperature 295(2)
_cell_measurement_theta_max 69.0740
_cell_measurement_theta_min 5.4160
_cell_volume 934.10(17)
_computing_cell_refinement
;
CrysAlisPro 1.171.42.88a (Rigaku OD, 2023)
;
_computing_data_collection
;
CrysAlisPro 1.171.42.88a (Rigaku OD, 2023)
;
_computing_data_reduction
;
CrysAlisPro 1.171.42.88a (Rigaku OD, 2023)
;
_computing_molecular_graphics
;
Mercury (Macrae <i>et al.</i>,  2020) and PLATON (Spek, 2020)
;
_computing_publication_material
;
publCIF (Westrip, 2010)
;
_computing_structure_refinement
;
<i>SHELXL2019/2</i> (Sheldrick, 2015b)
;
_computing_structure_solution
;
SHELXT (Sheldrick, 2015a)
;
_diffrn_ambient_temperature 295(2)
_diffrn_detector 'Hybrid Pixel Array Detector'
_diffrn_detector_area_resol_mean 10.0000
_diffrn_measured_fraction_theta_full 0.980
_diffrn_measured_fraction_theta_max 0.963
_diffrn_measurement_device 'four-circle diffractometer'
_diffrn_measurement_device_type 'XtaLAB Synergy, Dualflex, HyPix'
_diffrn_measurement_method '\w scans'
_diffrn_radiation_monochromator mirror
_diffrn_radiation_probe x-ray
_diffrn_radiation_type 'Cu K\a'
_diffrn_radiation_wavelength 1.54184
_diffrn_reflns_av_R_equivalents 0.0512
_diffrn_reflns_av_unetI/netI 0.0325
_diffrn_reflns_limit_h_max 8
_diffrn_reflns_limit_h_min -10
_diffrn_reflns_limit_k_max 10
_diffrn_reflns_limit_k_min -11
_diffrn_reflns_limit_l_max 15
_diffrn_reflns_limit_l_min -15
_diffrn_reflns_number 8698
_diffrn_reflns_theta_full 67.684
_diffrn_reflns_theta_max 70.028
_diffrn_reflns_theta_min 3.504
_diffrn_source 'micro-focus sealed X-ray tube'
_exptl_absorpt_coefficient_mu 5.832
_exptl_absorpt_correction_T_max 1.000
_exptl_absorpt_correction_T_min 0.521
_exptl_absorpt_correction_type gaussian
_exptl_absorpt_process_details
;
(CrysAlisPro; Rigaku OD, 2023)
;
_exptl_crystal_colour 'pale yellow'
_exptl_crystal_density_diffrn 1.479
_exptl_crystal_description prism
_exptl_crystal_F_000 424
_exptl_crystal_size_max 0.260
_exptl_crystal_size_mid 0.090
_exptl_crystal_size_min 0.050
_refine_diff_density_max 0.471
_refine_diff_density_min -0.343
_refine_ls_extinction_method none
_refine_ls_goodness_of_fit_ref 1.102
_refine_ls_hydrogen_treatment constr
_refine_ls_matrix_type full
_refine_ls_number_parameters 271
_refine_ls_number_reflns 3412
_refine_ls_number_restraints 35
_refine_ls_restrained_S_all 1.098
_refine_ls_R_factor_all 0.1099
_refine_ls_R_factor_gt 0.0853
_refine_ls_shift/su_max 0.000
_refine_ls_shift/su_mean 0.000
_refine_ls_structure_factor_coef Fsqd
_refine_ls_weighting_details 'w=1/[\s^2^(Fo^2^)+(0.0932P)^2^+1.1920P] where P=(Fo^2^+2Fc^2^)/3'
_refine_ls_weighting_scheme calc
_refine_ls_wR_factor_gt 0.2049
_refine_ls_wR_factor_ref 0.2236
_reflns_number_gt 2548
_reflns_number_total 3412
_reflns_threshold_expression 'I > 2\s(I)'
_cod_data_source_file jy2040.cif
_cod_data_source_block I
_cod_original_cell_volume 934.11(17)
_cod_database_code 2312406
_shelx_space_group_comment
;
The symmetry employed for this shelxl refinement is uniquely defined
by the following loop, which should always be used as a source of
symmetry information in preference to the above space-group names.
They are only intended as comments.
;
_shelx_estimated_absorpt_t_min 0.312
_shelx_estimated_absorpt_t_max 0.759

loop_
_space_group_symop_operation_xyz
'x, y, z'
'-x, -y, -z'

loop_
_atom_site_type_symbol
_atom_site_label
_atom_site_fract_x
_atom_site_fract_y
_atom_site_fract_z
_atom_site_U_iso_or_equiv
_atom_site_adp_type
_atom_site_calc_flag
_atom_site_occupancy
_atom_site_disorder_assembly
_atom_site_disorder_group
Cl Cl1 0.0819(3) 0.1162(2) 0.51579(13) 0.1083(7) Uani d 1 . .
Cl Cl2 0.2681(2) 0.4980(3) 0.65792(14) 0.1076(6) Uani d 1 . .
Cl Cl3 -0.1424(2) 0.80046(19) 0.10302(13) 0.1010(6) Uani d 1 . .
Cl Cl4 0.2330(2) 0.8416(2) -0.23760(12) 0.0995(6) Uani d 1 . .
O O1 0.2576(4) 0.2922(4) 0.2041(2) 0.0625(8) Uani d 1 . .
C C1 0.2397(6) 0.1992(6) 0.3050(4) 0.0607(11) Uani d 1 . .
H H1 0.131505 0.194421 0.305888 0.073 Uiso calc 1 A 1
C C2A 0.3861(7) 0.0273(7) 0.3190(4) 0.0746(14) Uani d 0.5 B 1
H H2A1 0.491611 0.034582 0.303657 0.090 Uiso calc 0.5 B 1
H H2A2 0.393547 -0.032985 0.392160 0.090 Uiso calc 0.5 B 1
N N1A 0.365(2) -0.0616(18) 0.2502(11) 0.065(6) Uani d 0.5 B 1
C C3A 0.431(3) -0.047(3) 0.1510(13) 0.073(5) Uani d 0.5 B 1
H H3A 0.486108 0.015526 0.121529 0.087 Uiso calc 0.5 B 1
N N2A 0.399(3) -0.140(2) 0.1066(17) 0.108(5) Uani d 0.5 B 1
C C4A 0.303(2) -0.206(2) 0.178(2) 0.098(9) Uani d 0.5 B 1
H H4A 0.260498 -0.272593 0.163709 0.117 Uiso calc 0.5 B 1
C C5A 0.285(4) -0.159(4) 0.268(3) 0.116(14) Uani d 0.5 B 1
H H5A 0.230134 -0.185213 0.328805 0.140 Uiso calc 0.5 B 1
C C2B 0.3861(7) 0.0273(7) 0.3190(4) 0.0746(14) Uani d 0.5 B 2
H H2B1 0.491111 0.035528 0.303531 0.090 Uiso calc 0.5 B 2
H H2B2 0.393827 -0.031688 0.392517 0.090 Uiso calc 0.5 B 2
N N1B 0.370(3) -0.067(2) 0.2518(15) 0.091(8) Uani d 0.5 B 2
C C3B 0.405(3) -0.083(3) 0.1500(17) 0.075(5) Uani d 0.5 B 2
H H3B 0.459801 -0.030432 0.103672 0.091 Uiso calc 0.5 B 2
N N2B 0.353(2) -0.1802(18) 0.1247(12) 0.075(4) Uani d 0.5 B 2
C C4B 0.281(3) -0.243(2) 0.2120(15) 0.072(4) Uani d 0.5 B 2
H H4B 0.240982 -0.320628 0.219884 0.087 Uiso calc 0.5 B 2
C C5B 0.286(4) -0.162(4) 0.281(2) 0.089(9) Uani d 0.5 B 2
H H5B 0.234048 -0.168814 0.346279 0.106 Uiso calc 0.5 B 2
C C6 0.2468(6) 0.2745(6) 0.3939(3) 0.0579(11) Uani d 1 . .
C C7 0.1771(7) 0.2453(6) 0.4925(4) 0.0666(13) Uani d 1 . .
C C8 0.1827(7) 0.3111(7) 0.5737(4) 0.0726(14) Uani d 1 . .
H H8 0.135273 0.288707 0.638479 0.087 Uiso calc 1 . .
C C9 0.2605(7) 0.4110(7) 0.5565(4) 0.0724(14) Uani d 1 . .
C C10 0.3307(7) 0.4456(7) 0.4610(4) 0.0771(15) Uani d 1 . .
H H10 0.382023 0.514534 0.450659 0.093 Uiso calc 1 . .
C C11 0.3238(7) 0.3763(7) 0.3805(4) 0.0688(13) Uani d 1 . .
H H11 0.371934 0.398643 0.316069 0.083 Uiso calc 1 . .
C C12 0.1108(6) 0.4420(6) 0.1695(4) 0.0614(11) Uani d 1 . .
H H12A 0.078220 0.504246 0.223656 0.074 Uiso calc 1 . .
H H12B 0.017817 0.420131 0.157645 0.074 Uiso calc 1 . .
C C13 0.1438(6) 0.5415(5) 0.0680(3) 0.0528(10) Uani d 1 . .
C C14 0.0343(6) 0.7054(6) 0.0308(4) 0.0624(12) Uani d 1 . .
C C15 0.0596(7) 0.8006(6) -0.0624(4) 0.0680(13) Uani d 1 . .
H H15 -0.016094 0.911639 -0.086078 0.082 Uiso calc 1 . .
C C16 0.2007(7) 0.7245(6) -0.1184(4) 0.0657(12) Uani d 1 . .
C C17 0.3117(7) 0.5628(7) -0.0858(4) 0.0661(12) Uani d 1 . .
H H17 0.405896 0.514221 -0.125471 0.079 Uiso calc 1 . .
C C18 0.2828(6) 0.4704(6) 0.0077(4) 0.0626(12) Uani d 1 . .
H H18 0.358039 0.359034 0.030281 0.075 Uiso calc 1 . .

loop_
_atom_site_aniso_label
_atom_site_aniso_U_11
_atom_site_aniso_U_22
_atom_site_aniso_U_33
_atom_site_aniso_U_12
_atom_site_aniso_U_13
_atom_site_aniso_U_23
Cl1 0.1649(17) 0.1257(13) 0.0818(10) -0.1152(14) 0.0240(10) -0.0122(9)
Cl2 0.1128(13) 0.1450(16) 0.0939(11) -0.0657(12) 0.0058(9) -0.0633(11)
Cl3 0.0908(11) 0.0796(9) 0.0871(10) -0.0107(8) 0.0275(8) -0.0090(7)
Cl4 0.1312(14) 0.0926(11) 0.0754(9) -0.0619(10) 0.0262(9) -0.0070(8)
O1 0.069(2) 0.0617(18) 0.0508(16) -0.0262(16) 0.0056(14) -0.0107(14)
C1 0.068(3) 0.063(3) 0.054(2) -0.035(2) 0.001(2) -0.007(2)
C2A 0.080(4) 0.067(3) 0.070(3) -0.031(3) -0.006(3) -0.009(3)
N1A 0.049(8) 0.047(8) 0.062(7) 0.006(5) 0.000(5) -0.009(6)
C3A 0.099(12) 0.053(9) 0.079(8) -0.040(7) 0.008(7) -0.029(6)
N2A 0.142(14) 0.064(10) 0.140(13) -0.062(8) -0.015(10) -0.026(8)
C4A 0.093(13) 0.046(10) 0.16(3) -0.052(8) 0.012(14) 0.001(12)
C5A 0.098(19) 0.09(2) 0.127(19) -0.023(15) 0.039(16) -0.028(15)
C2B 0.080(4) 0.067(3) 0.070(3) -0.031(3) -0.006(3) -0.009(3)
N1B 0.127(16) 0.085(13) 0.098(10) -0.075(12) 0.009(9) -0.035(8)
C3B 0.105(10) 0.055(10) 0.095(8) -0.056(8) 0.005(7) -0.027(6)
N2B 0.091(10) 0.044(7) 0.101(8) -0.040(6) -0.013(6) -0.013(6)
C4B 0.102(9) 0.047(8) 0.095(8) -0.054(7) 0.002(7) -0.021(7)
C5B 0.12(2) 0.070(15) 0.109(9) -0.069(16) 0.006(9) -0.033(9)
C6 0.066(3) 0.060(3) 0.053(2) -0.036(2) 0.001(2) -0.007(2)
C7 0.083(3) 0.068(3) 0.057(3) -0.047(3) 0.003(2) -0.004(2)
C8 0.079(4) 0.087(4) 0.055(3) -0.045(3) 0.008(2) -0.012(2)
C9 0.072(3) 0.088(4) 0.063(3) -0.037(3) 0.000(2) -0.027(3)
C10 0.088(4) 0.092(4) 0.077(3) -0.063(3) 0.001(3) -0.019(3)
C11 0.078(3) 0.086(3) 0.058(3) -0.052(3) 0.012(2) -0.017(2)
C12 0.059(3) 0.066(3) 0.056(2) -0.027(2) 0.002(2) -0.010(2)
C13 0.052(3) 0.056(2) 0.054(2) -0.026(2) 0.0002(19) -0.0151(19)
C14 0.065(3) 0.062(3) 0.059(3) -0.028(2) 0.006(2) -0.017(2)
C15 0.074(3) 0.053(3) 0.069(3) -0.024(2) 0.002(2) -0.010(2)
C16 0.081(3) 0.067(3) 0.057(3) -0.041(3) 0.005(2) -0.013(2)
C17 0.065(3) 0.076(3) 0.059(3) -0.034(3) 0.010(2) -0.018(2)
C18 0.064(3) 0.058(3) 0.061(3) -0.023(2) 0.001(2) -0.014(2)

loop_
_atom_type_symbol
_atom_type_description
_atom_type_scat_dispersion_real
_atom_type_scat_dispersion_imag
_atom_type_scat_source
C C 0.0181 0.0091 'International Tables Vol C Tables 4.2.6.8 and 6.1.1.4'
H H 0.0000 0.0000 'International Tables Vol C Tables 4.2.6.8 and 6.1.1.4'
Cl Cl 0.3639 0.7018 'International Tables Vol C Tables 4.2.6.8 and 6.1.1.4'
N N 0.0311 0.0180 'International Tables Vol C Tables 4.2.6.8 and 6.1.1.4'
O O 0.0492 0.0322 'International Tables Vol C Tables 4.2.6.8 and 6.1.1.4'

loop_
_geom_angle_atom_site_label_1
_geom_angle_atom_site_label_2
_geom_angle_atom_site_label_3
_geom_angle_site_symmetry_1
_geom_angle_site_symmetry_3
_geom_angle
_geom_angle_publ_flag
C12 O1 C1 . . 112.8(3) ?
O1 C1 C2B . . 106.6(4) ?
O1 C1 C2A . . 106.6(4) ?
O1 C1 C6 . . 111.2(4) ?
C2B C1 C6 . . 109.8(4) ?
C2A C1 C6 . . 109.8(4) ?
O1 C1 H1 . . 109.7 ?
C2A C1 H1 . . 109.7 ?
C6 C1 H1 . . 109.7 ?
N1A C2A C1 . . 111.7(7) ?
N1A C2A H2A1 . . 109.3 ?
C1 C2A H2A1 . . 109.3 ?
N1A C2A H2A2 . . 109.3 ?
C1 C2A H2A2 . . 109.3 ?
H2A1 C2A H2A2 . . 107.9 ?
C5A N1A C3A . . 113.0(16) ?
C5A N1A C2A . . 129.2(15) ?
C3A N1A C2A . . 117.8(15) ?
N2A C3A N1A . . 105.7(16) ?
N2A C3A H3A . . 127.1 ?
N1A C3A H3A . . 127.1 ?
C3A N2A C4A . . 108.0(16) ?
C5A C4A N2A . . 110.3(18) ?
C5A C4A H4A . . 124.9 ?
N2A C4A H4A . . 124.9 ?
C4A C5A N1A . . 103(2) ?
C4A C5A H5A . . 128.5 ?
N1A C5A H5A . . 128.5 ?
N1B C2B C1 . . 113.7(10) ?
N1B C2B H2B1 . . 108.8 ?
C1 C2B H2B1 . . 108.8 ?
N1B C2B H2B2 . . 108.8 ?
C1 C2B H2B2 . . 108.8 ?
H2B1 C2B H2B2 . . 107.7 ?
C3B N1B C5B . . 99.6(14) ?
C3B N1B C2B . . 136.9(16) ?
C5B N1B C2B . . 123.1(14) ?
N2B C3B N1B . . 112.5(14) ?
N2B C3B H3B . . 123.8 ?
N1B C3B H3B . . 123.8 ?
C3B N2B C4B . . 109.8(13) ?
C5B C4B N2B . . 100.9(14) ?
C5B C4B H4B . . 129.6 ?
N2B C4B H4B . . 129.6 ?
C4B C5B N1B . . 116.9(17) ?
C4B C5B H5B . . 121.6 ?
N1B C5B H5B . . 121.6 ?
C11 C6 C7 . . 116.6(4) ?
C11 C6 C1 . . 121.1(4) ?
C7 C6 C1 . . 122.4(4) ?
C8 C7 C6 . . 123.3(5) ?
C8 C7 Cl1 . . 117.5(4) ?
C6 C7 Cl1 . . 119.1(4) ?
C7 C8 C9 . . 117.9(5) ?
C7 C8 H8 . . 121.1 ?
C9 C8 H8 . . 121.1 ?
C8 C9 C10 . . 121.7(5) ?
C8 C9 Cl2 . . 119.0(4) ?
C10 C9 Cl2 . . 119.3(4) ?
C9 C10 C11 . . 119.0(5) ?
C9 C10 H10 . . 120.5 ?
C11 C10 H10 . . 120.5 ?
C6 C11 C10 . . 121.5(5) ?
C6 C11 H11 . . 119.3 ?
C10 C11 H11 . . 119.3 ?
O1 C12 C13 . . 110.1(4) ?
O1 C12 H12A . . 109.6 ?
C13 C12 H12A . . 109.6 ?
O1 C12 H12B . . 109.6 ?
C13 C12 H12B . . 109.6 ?
H12A C12 H12B . . 108.2 ?
C14 C13 C18 . . 117.6(4) ?
C14 C13 C12 . . 120.9(4) ?
C18 C13 C12 . . 121.5(4) ?
C13 C14 C15 . . 122.6(5) ?
C13 C14 Cl3 . . 119.4(4) ?
C15 C14 Cl3 . . 117.9(4) ?
C16 C15 C14 . . 117.4(4) ?
C16 C15 H15 . . 121.3 ?
C14 C15 H15 . . 121.3 ?
C17 C16 C15 . . 122.3(5) ?
C17 C16 Cl4 . . 119.6(4) ?
C15 C16 Cl4 . . 118.2(4) ?
C16 C17 C18 . . 119.0(5) ?
C16 C17 H17 . . 120.5 ?
C18 C17 H17 . . 120.5 ?
C13 C18 C17 . . 121.1(4) ?
C13 C18 H18 . . 119.5 ?
C17 C18 H18 . . 119.5 ?

loop_
_geom_bond_atom_site_label_1
_geom_bond_atom_site_label_2
_geom_bond_site_symmetry_2
_geom_bond_distance
_geom_bond_publ_flag
Cl1 C7 . 1.733(5) ?
Cl2 C9 . 1.741(5) ?
Cl3 C14 . 1.736(5) ?
Cl4 C16 . 1.752(5) ?
O1 C12 . 1.405(6) ?
O1 C1 . 1.428(5) ?
C1 C2B . 1.514(7) ?
C1 C2A . 1.514(7) ?
C1 C6 . 1.522(6) ?
C1 H1 . 0.9800 ?
C2A N1A . 1.444(12) ?
C2A H2A1 . 0.9700 ?
C2A H2A2 . 0.9700 ?
N1A C5A . 1.367(16) ?
N1A C3A . 1.372(13) ?
C3A N2A . 1.30(2) ?
C3A H3A . 0.9300 ?
N2A C4A . 1.421(18) ?
C4A C5A . 1.331(17) ?
C4A H4A . 0.9300 ?
C5A H5A . 0.9300 ?
C2B N1B . 1.453(12) ?
C2B H2B1 . 0.9700 ?
C2B H2B2 . 0.9700 ?
N1B C3B . 1.364(15) ?
N1B C5B . 1.376(14) ?
C3B N2B . 1.32(2) ?
C3B H3B . 0.9300 ?
N2B C4B . 1.391(17) ?
C4B C5B . 1.335(15) ?
C4B H4B . 0.9300 ?
C5B H5B . 0.9300 ?
C6 C11 . 1.383(7) ?
C6 C7 . 1.397(7) ?
C7 C8 . 1.368(7) ?
C8 C9 . 1.370(8) ?
C8 H8 . 0.9300 ?
C9 C10 . 1.376(8) ?
C10 C11 . 1.387(7) ?
C10 H10 . 0.9300 ?
C11 H11 . 0.9300 ?
C12 C13 . 1.511(6) ?
C12 H12A . 0.9700 ?
C12 H12B . 0.9700 ?
C13 C14 . 1.372(6) ?
C13 C18 . 1.384(6) ?
C14 C15 . 1.387(7) ?
C15 C16 . 1.374(7) ?
C15 H15 . 0.9300 ?
C16 C17 . 1.353(7) ?
C17 C18 . 1.389(7) ?
C17 H17 . 0.9300 ?
C18 H18 . 0.9300 ?

loop_
_geom_torsion_atom_site_label_1
_geom_torsion_atom_site_label_2
_geom_torsion_atom_site_label_3
_geom_torsion_atom_site_label_4
_geom_torsion_site_symmetry_1
_geom_torsion_site_symmetry_2
_geom_torsion_site_symmetry_3
_geom_torsion_site_symmetry_4
_geom_torsion
_geom_torsion_publ_flag
C12 O1 C1 C2B . . . . 166.2(4) ?
C12 O1 C1 C2A . . . . 166.2(4) ?
C12 O1 C1 C6 . . . . -74.1(5) ?
O1 C1 C2A N1A . . . . -71.4(9) ?
C6 C1 C2A N1A . . . . 168.0(9) ?
C1 C2A N1A C5A . . . . -89(3) ?
C1 C2A N1A C3A . . . . 89.4(16) ?
C5A N1A C3A N2A . . . . -3(3) ?
C2A N1A C3A N2A . . . . 178.8(14) ?
N1A C3A N2A C4A . . . . 3(2) ?
C3A N2A C4A C5A . . . . -3(3) ?
N2A C4A C5A N1A . . . . 1(3) ?
C3A N1A C5A C4A . . . . 1(3) ?
C2A N1A C5A C4A . . . . 179.2(15) ?
O1 C1 C2B N1B . . . . -71.8(10) ?
C6 C1 C2B N1B . . . . 167.6(9) ?
C1 C2B N1B C3B . . . . 84(3) ?
C1 C2B N1B C5B . . . . -88(3) ?
C5B N1B C3B N2B . . . . -2(3) ?
C2B N1B C3B N2B . . . . -175(2) ?
N1B C3B N2B C4B . . . . -2(3) ?
C3B N2B C4B C5B . . . . 5(3) ?
N2B C4B C5B N1B . . . . -7(4) ?
C3B N1B C5B C4B . . . . 6(4) ?
C2B N1B C5B C4B . . . . -180(2) ?
O1 C1 C6 C11 . . . . -22.3(6) ?
C2B C1 C6 C11 . . . . 95.4(5) ?
C2A C1 C6 C11 . . . . 95.4(5) ?
O1 C1 C6 C7 . . . . 157.7(4) ?
C2B C1 C6 C7 . . . . -84.5(6) ?
C2A C1 C6 C7 . . . . -84.5(6) ?
C11 C6 C7 C8 . . . . -0.2(8) ?
C1 C6 C7 C8 . . . . 179.7(5) ?
C11 C6 C7 Cl1 . . . . -178.9(4) ?
C1 C6 C7 Cl1 . . . . 1.0(7) ?
C6 C7 C8 C9 . . . . 0.2(8) ?
Cl1 C7 C8 C9 . . . . 178.9(4) ?
C7 C8 C9 C10 . . . . 0.2(8) ?
C7 C8 C9 Cl2 . . . . 179.5(4) ?
C8 C9 C10 C11 . . . . -0.6(9) ?
Cl2 C9 C10 C11 . . . . -179.8(4) ?
C7 C6 C11 C10 . . . . -0.1(8) ?
C1 C6 C11 C10 . . . . 179.9(5) ?
C9 C10 C11 C6 . . . . 0.5(9) ?
C1 O1 C12 C13 . . . . 174.5(4) ?
O1 C12 C13 C14 . . . . -165.8(4) ?
O1 C12 C13 C18 . . . . 15.8(6) ?
C18 C13 C14 C15 . . . . -1.1(7) ?
C12 C13 C14 C15 . . . . -179.5(5) ?
C18 C13 C14 Cl3 . . . . 179.8(4) ?
C12 C13 C14 Cl3 . . . . 1.3(6) ?
C13 C14 C15 C16 . . . . 0.2(8) ?
Cl3 C14 C15 C16 . . . . 179.4(4) ?
C14 C15 C16 C17 . . . . 0.5(8) ?
C14 C15 C16 Cl4 . . . . 178.9(4) ?
C15 C16 C17 C18 . . . . -0.4(8) ?
Cl4 C16 C17 C18 . . . . -178.7(4) ?
C14 C13 C18 C17 . . . . 1.2(7) ?
C12 C13 C18 C17 . . . . 179.7(4) ?
C16 C17 C18 C13 . . . . -0.5(8) ?
